data_1503769
loop_
_publ_author_name
'Landelle, Gr\'egory'
'Champagne, Pier Alexandre'
'Barbeau, Xavier'
'Paquin, Jean-Fran\,cois'

_publ_section_title
;
 Stereocontrolled approach to bromofluoroalkenes and their use for the
 synthesis of tri- and tetrasubstituted fluoroalkenes.
;
_journal_issue 3
_journal_name_full 'Organic letters'
_journal_page_first 681
_journal_page_last 684
_journal_paper_doi 10.1021/ol8027412
_journal_volume 11
_journal_year 2009
_chemical_formula_moiety 'C19 H25 F Si'
_chemical_formula_sum 'C19 H25 F Si'
_chemical_formula_weight 300.48
_chemical_name_systematic
; 
 ? 
;
_space_group_IT_number 14
_symmetry_cell_setting monoclinic
_symmetry_space_group_name_Hall '-P 2ybc'
_symmetry_space_group_name_H-M 'P 1 21/c 1'
_atom_sites_solution_hydrogens geom
_atom_sites_solution_primary direct
_atom_sites_solution_secondary difmap
_audit_creation_method SHELXL-97
_cell_angle_alpha 90.00
_cell_angle_beta 105.287(2)
_cell_angle_gamma 90.00
_cell_formula_units_Z 4
_cell_length_a 8.5973(10)
_cell_length_b 13.7008(16)
_cell_length_c 15.9798(19)
_cell_measurement_reflns_used 1288
_cell_measurement_temperature 200(2)
_cell_measurement_theta_max 18.92
_cell_measurement_theta_min 2.64
_cell_volume 1815.7(4)
_computing_cell_refinement 'APEX 2 (Bruker, 2005b)'
_computing_data_collection 'APEX 2 (Bruker, 2005b)'
_computing_data_reduction 'SAINT (Bruker, 2003)'
_computing_molecular_graphics 'SHELXTL (Bruker, 2001)'
_computing_publication_material 'SHELXTL (Bruker, 2001)'
_computing_structure_refinement 'SHELXL-97 (Sheldrick, 1997)'
_computing_structure_solution 'SHELXS-97 (Sheldrick, 1990)'
_diffrn_ambient_temperature 200(2)
_diffrn_measured_fraction_theta_full 0.999
_diffrn_measured_fraction_theta_max 0.999
_diffrn_measurement_device_type 'Bruker Smart APEX II CCD'
_diffrn_measurement_method \w
_diffrn_radiation_monochromator graphite
_diffrn_radiation_source 'fine-focus sealed tube'
_diffrn_radiation_type MoK\a
_diffrn_radiation_wavelength 0.71073
_diffrn_reflns_av_R_equivalents 0.1051
_diffrn_reflns_av_sigmaI/netI 0.0724
_diffrn_reflns_limit_h_max 9
_diffrn_reflns_limit_h_min -9
_diffrn_reflns_limit_k_max 14
_diffrn_reflns_limit_k_min -14
_diffrn_reflns_limit_l_max 17
_diffrn_reflns_limit_l_min -17
_diffrn_reflns_number 14263
_diffrn_reflns_theta_full 22.50
_diffrn_reflns_theta_max 22.50
_diffrn_reflns_theta_min 1.99
_diffrn_standards_decay_% 0
_exptl_absorpt_coefficient_mu 0.131
_exptl_absorpt_correction_T_max 0.9935
_exptl_absorpt_correction_T_min 0.9570
_exptl_absorpt_correction_type multi-scan
_exptl_absorpt_process_details 'SADABS (Sheldrick, 2004)'
_exptl_crystal_colour colourless
_exptl_crystal_density_diffrn 1.099
_exptl_crystal_density_method 'not measured'
_exptl_crystal_description Triangle
_exptl_crystal_F_000 648
_exptl_crystal_size_max 0.10
_exptl_crystal_size_mid 0.10
_exptl_crystal_size_min 0.05
_refine_diff_density_max 0.498
_refine_diff_density_min -0.313
_refine_diff_density_rms 0.048
_refine_ls_extinction_method none
_refine_ls_goodness_of_fit_ref 1.197
_refine_ls_hydrogen_treatment constr
_refine_ls_matrix_type full
_refine_ls_number_parameters 208
_refine_ls_number_reflns 2378
_refine_ls_number_restraints 48
_refine_ls_restrained_S_all 1.212
_refine_ls_R_factor_all 0.1305
_refine_ls_R_factor_gt 0.0621
_refine_ls_shift/su_max 0.000
_refine_ls_shift/su_mean 0.000
_refine_ls_structure_factor_coef Fsqd
_refine_ls_weighting_details 'calc w=1/[\s^2^(Fo^2^)+(0.0669P)^2^+0.0000P] where P=(Fo^2^+2Fc^2^)/3'
_refine_ls_weighting_scheme calc
_refine_ls_wR_factor_gt 0.1385
_refine_ls_wR_factor_ref 0.1635
_reflns_number_gt 1354
_reflns_number_total 2378
_reflns_threshold_expression >2sigma(I)
_cod_data_source_file ol8027412_si_002.cif
_cod_data_source_block jfp001
_cod_depositor_comments
;
The following automatic conversions were performed:

'_symmetry_cell_setting' value 'Monoclinic' changed to 'monoclinic'
according to /home/saulius/struct/CIF-dictionaries/cif_core.dic
dictionary named 'cif_core.dic' version 2.4.2 from 2011-04-26.

Automatic conversion script
Id: cif_fix_values 1715 2011-07-08 13:25:40Z adriana 
;
_cod_original_sg_symbol_H-M P2(1)/c
_cod_database_code 1503769

loop_
_symmetry_equiv_pos_as_xyz
'x, y, z'
'-x, y+1/2, -z+1/2'
'-x, -y, -z'
'x, -y-1/2, z-1/2'

loop_
_atom_site_label
_atom_site_type_symbol
_atom_site_fract_x
_atom_site_fract_y
_atom_site_fract_z
_atom_site_U_iso_or_equiv
_atom_site_adp_type
_atom_site_occupancy
_atom_site_symmetry_multiplicity
_atom_site_calc_flag
_atom_site_refinement_flags
_atom_site_disorder_assembly
_atom_site_disorder_group
Si1 Si 1.04767(17) 0.09918(10) 0.22882(9) 0.0520(5) Uani 1 1 d . . .
F1 F 1.0525(3) 0.1603(2) 0.39942(16) 0.0656(9) Uani 1 1 d . . .
C1 C 0.8695(6) 0.1068(3) 0.2801(3) 0.0490(13) Uani 1 1 d . . .
C2 C 0.8883(6) 0.1365(3) 0.3576(4) 0.0573(14) Uani 1 1 d . A .
C3 C 0.7843(5) 0.1576(3) 0.4165(2) 0.0285(10) Uani 1 1 d D . .
C7 C 1.2020(6) 0.0144(4) 0.2896(3) 0.0654(16) Uani 1 1 d . . .
H7A H 1.1524 -0.0491 0.2944 0.098 Uiso 1 1 calc R . .
H7B H 1.2498 0.0406 0.3478 0.098 Uiso 1 1 calc R . .
H7C H 1.2863 0.0063 0.2591 0.098 Uiso 1 1 calc R . .
C8 C 0.9741(6) 0.0520(4) 0.1201(3) 0.0753(17) Uani 1 1 d . . .
H8A H 1.0610 0.0534 0.0909 0.113 Uiso 1 1 calc R . .
H8B H 0.8841 0.0924 0.0877 0.113 Uiso 1 1 calc R . .
H8C H 0.9371 -0.0153 0.1225 0.113 Uiso 1 1 calc R . .
C9 C 1.1366(6) 0.2211(4) 0.2263(3) 0.0762(17) Uani 1 1 d . . .
H9A H 1.2320 0.2158 0.2039 0.114 Uiso 1 1 calc R . .
H9B H 1.1680 0.2482 0.2852 0.114 Uiso 1 1 calc R . .
H9C H 1.0573 0.2641 0.1886 0.114 Uiso 1 1 calc R . .
C10 C 0.7097(5) 0.0734(3) 0.2223(3) 0.0390(11) Uani 1 1 d . . .
C11 C 0.6756(6) -0.0233(3) 0.2160(3) 0.0517(13) Uani 1 1 d . . .
H11 H 0.7465 -0.0670 0.2539 0.062 Uiso 1 1 calc R . .
C12 C 0.5413(6) -0.0612(4) 0.1563(4) 0.0647(16) Uani 1 1 d . . .
H12 H 0.5202 -0.1293 0.1547 0.078 Uiso 1 1 calc R . .
C13 C 0.4409(6) -0.0002(4) 0.1004(3) 0.0612(15) Uani 1 1 d . . .
H13 H 0.3513 -0.0266 0.0584 0.073 Uiso 1 1 calc R . .
C14 C 0.4665(5) 0.1017(4) 0.1033(3) 0.0458(12) Uani 1 1 d . . .
C15 C 0.3621(6) 0.1679(4) 0.0471(3) 0.0574(14) Uani 1 1 d . . .
H15 H 0.2726 0.1432 0.0040 0.069 Uiso 1 1 calc R . .
C16 C 0.3870(6) 0.2646(4) 0.0535(3) 0.0581(14) Uani 1 1 d . . .
H16 H 0.3137 0.3073 0.0159 0.070 Uiso 1 1 calc R . .
C17 C 0.5208(6) 0.3034(4) 0.1154(3) 0.0532(13) Uani 1 1 d . . .
H17 H 0.5376 0.3720 0.1200 0.064 Uiso 1 1 calc R . .
C18 C 0.6263(5) 0.2410(3) 0.1691(3) 0.0453(12) Uani 1 1 d . . .
H18 H 0.7177 0.2673 0.2099 0.054 Uiso 1 1 calc R . .
C19 C 0.6037(5) 0.1395(3) 0.1656(3) 0.0374(11) Uani 1 1 d . . .
C4' C 0.6133(12) 0.1223(13) 0.3879(14) 0.078(3) Uani 0.55 1 d PDU A 1
H4A H 0.5609 0.1496 0.3307 0.117 Uiso 0.55 1 calc PR A 1
H4B H 0.5550 0.1434 0.4299 0.117 Uiso 0.55 1 calc PR A 1
H4C H 0.6121 0.0509 0.3845 0.117 Uiso 0.55 1 calc PR A 1
C5' C 0.8728(17) 0.1144(10) 0.5081(7) 0.077(4) Uani 0.55 1 d PDU A 1
H5A H 0.8761 0.0431 0.5044 0.116 Uiso 0.55 1 calc PR A 1
H5B H 0.8142 0.1333 0.5505 0.116 Uiso 0.55 1 calc PR A 1
H5C H 0.9830 0.1400 0.5263 0.116 Uiso 0.55 1 calc PR A 1
C6' C 0.791(3) 0.2691(6) 0.4297(11) 0.078(3) Uani 0.55 1 d PDU A 1
H6A H 0.9037 0.2902 0.4489 0.116 Uiso 0.55 1 calc PR A 1
H6B H 0.7351 0.2866 0.4737 0.116 Uiso 0.55 1 calc PR A 1
H6C H 0.7383 0.3014 0.3748 0.116 Uiso 0.55 1 calc PR A 1
C4" C 0.824(2) 0.0836(11) 0.4934(9) 0.077(4) Uani 0.45 1 d PDU A 2
H4D H 0.7884 0.0181 0.4718 0.116 Uiso 0.45 1 calc PR A 2
H4E H 0.7675 0.1031 0.5367 0.116 Uiso 0.45 1 calc PR A 2
H4F H 0.9403 0.0830 0.5201 0.116 Uiso 0.45 1 calc PR A 2
C5" C 0.814(3) 0.2612(7) 0.4535(14) 0.078(3) Uani 0.45 1 d PDU A 2
H5D H 0.9223 0.2653 0.4929 0.116 Uiso 0.45 1 calc PR A 2
H5E H 0.7338 0.2766 0.4855 0.116 Uiso 0.45 1 calc PR A 2
H5F H 0.8037 0.3079 0.4060 0.116 Uiso 0.45 1 calc PR A 2
C6" C 0.6037(14) 0.1479(16) 0.3727(16) 0.078(3) Uani 0.45 1 d PDU A 2
H6D H 0.5735 0.1933 0.3237 0.117 Uiso 0.45 1 calc PR A 2
H6E H 0.5423 0.1633 0.4147 0.117 Uiso 0.45 1 calc PR A 2
H6F H 0.5798 0.0810 0.3517 0.117 Uiso 0.45 1 calc PR A 2

loop_
_atom_site_aniso_label
_atom_site_aniso_U_11
_atom_site_aniso_U_22
_atom_site_aniso_U_33
_atom_site_aniso_U_23
_atom_site_aniso_U_13
_atom_site_aniso_U_12
Si1 0.0496(9) 0.0526(9) 0.0556(10) 0.0049(8) 0.0173(7) 0.0004(7)
F1 0.0500(18) 0.083(2) 0.0537(18) -0.0125(15) -0.0040(14) -0.0006(15)
C1 0.062(3) 0.033(3) 0.049(3) 0.004(3) 0.009(3) 0.005(2)
C2 0.060(4) 0.045(3) 0.063(4) 0.000(3) 0.009(3) 0.005(3)
C3 0.033(3) 0.033(3) 0.022(2) -0.008(2) 0.011(2) 0.013(2)
C7 0.059(3) 0.077(4) 0.065(4) 0.016(3) 0.024(3) 0.021(3)
C8 0.058(4) 0.105(5) 0.063(4) 0.001(3) 0.016(3) 0.000(3)
C9 0.085(4) 0.070(4) 0.084(4) 0.002(3) 0.040(3) -0.028(3)
C10 0.039(3) 0.038(3) 0.040(3) -0.004(2) 0.011(2) -0.004(2)
C11 0.045(3) 0.042(3) 0.068(4) -0.007(3) 0.014(3) -0.004(3)
C12 0.063(4) 0.042(3) 0.096(5) -0.017(3) 0.033(4) -0.008(3)
C13 0.054(3) 0.067(4) 0.066(4) -0.036(3) 0.022(3) -0.024(3)
C14 0.038(3) 0.063(4) 0.039(3) -0.011(3) 0.016(3) -0.009(3)
C15 0.042(3) 0.084(4) 0.044(3) -0.008(3) 0.006(3) -0.011(3)
C16 0.043(3) 0.082(4) 0.048(4) 0.015(3) 0.010(3) 0.004(3)
C17 0.050(3) 0.048(3) 0.061(4) 0.010(3) 0.015(3) 0.002(3)
C18 0.037(3) 0.055(3) 0.040(3) -0.002(2) 0.002(2) -0.007(3)
C19 0.035(3) 0.043(3) 0.037(3) -0.011(2) 0.016(2) -0.010(2)
C4' 0.101(4) 0.081(7) 0.062(6) -0.004(5) 0.041(4) -0.004(4)
C5' 0.082(7) 0.088(7) 0.074(5) 0.008(5) 0.042(4) 0.020(5)
C6' 0.074(6) 0.088(4) 0.068(7) -0.013(4) 0.013(5) 0.027(3)
C4" 0.082(7) 0.088(7) 0.074(5) 0.008(5) 0.042(4) 0.020(5)
C5" 0.074(6) 0.088(4) 0.068(7) -0.013(4) 0.013(5) 0.027(3)
C6" 0.101(4) 0.081(7) 0.062(6) -0.004(5) 0.041(4) -0.004(4)

loop_
_atom_type_symbol
_atom_type_description
_atom_type_scat_dispersion_real
_atom_type_scat_dispersion_imag
_atom_type_scat_source
C C 0.0033 0.0016 'International Tables Vol C Tables 4.2.6.8 and 6.1.1.4'
H H 0.0000 0.0000 'International Tables Vol C Tables 4.2.6.8 and 6.1.1.4'
F F 0.0171 0.0103 'International Tables Vol C Tables 4.2.6.8 and 6.1.1.4'
Si Si 0.0817 0.0704 'International Tables Vol C Tables 4.2.6.8 and 6.1.1.4'

loop_
_geom_angle_atom_site_label_1
_geom_angle_atom_site_label_2
_geom_angle_atom_site_label_3
_geom_angle
C8 Si1 C7 107.7(2)
C8 Si1 C9 110.2(2)
C7 Si1 C9 109.8(3)
C8 Si1 C1 108.3(2)
C7 Si1 C1 110.8(2)
C9 Si1 C1 110.0(2)
C2 C1 C10 123.6(5)
C2 C1 Si1 121.4(4)
C10 C1 Si1 114.9(3)
C1 C2 F1 112.6(5)
C1 C2 C3 137.2(5)
F1 C2 C3 110.1(4)
C2 C3 C4' 116.7(10)
C2 C3 C6" 113.6(12)
C2 C3 C5" 111.0(12)
C6" C3 C5" 107.5(10)
C2 C3 C6' 105.8(9)
C4' C3 C6' 111.1(9)
C2 C3 C4" 109.3(8)
C6" C3 C4" 106.7(9)
C5" C3 C4" 108.5(9)
C2 C3 C5' 106.9(7)
C4' C3 C5' 110.8(9)
C6' C3 C5' 104.7(8)
Si1 C7 H7A 109.5
Si1 C7 H7B 109.5
H7A C7 H7B 109.5
Si1 C7 H7C 109.5
H7A C7 H7C 109.5
H7B C7 H7C 109.5
Si1 C8 H8A 109.5
Si1 C8 H8B 109.5
H8A C8 H8B 109.5
Si1 C8 H8C 109.5
H8A C8 H8C 109.5
H8B C8 H8C 109.5
Si1 C9 H9A 109.5
Si1 C9 H9B 109.5
H9A C9 H9B 109.5
Si1 C9 H9C 109.5
H9A C9 H9C 109.5
H9B C9 H9C 109.5
C11 C10 C19 119.0(4)
C11 C10 C1 119.0(4)
C19 C10 C1 121.4(4)
C10 C11 C12 122.7(5)
C10 C11 H11 118.7
C12 C11 H11 118.7
C13 C12 C11 119.5(5)
C13 C12 H12 120.3
C11 C12 H12 120.3
C12 C13 C14 121.5(5)
C12 C13 H13 119.3
C14 C13 H13 119.3
C13 C14 C15 123.0(5)
C13 C14 C19 118.3(5)
C15 C14 C19 118.7(5)
C16 C15 C14 121.5(5)
C16 C15 H15 119.3
C14 C15 H15 119.3
C15 C16 C17 120.7(5)
C15 C16 H16 119.6
C17 C16 H16 119.6
C18 C17 C16 119.1(5)
C18 C17 H17 120.4
C16 C17 H17 120.4
C17 C18 C19 122.1(4)
C17 C18 H18 119.0
C19 C18 H18 119.0
C18 C19 C14 117.9(4)
C18 C19 C10 123.1(4)
C14 C19 C10 119.0(4)
C3 C4' H4A 109.5
C3 C4' H4B 109.5
C3 C4' H4C 109.5
C3 C5' H5A 109.5
C3 C5' H5B 109.5
C3 C5' H5C 109.5
C3 C6' H6A 109.5
C3 C6' H6B 109.5
C3 C6' H6C 109.5
C3 C4" H4D 109.5
C3 C4" H4E 109.5
H4D C4" H4E 109.5
C3 C4" H4F 109.5
H4D C4" H4F 109.5
H4E C4" H4F 109.5
C3 C5" H5D 109.5
C3 C5" H5E 109.5
H5D C5" H5E 109.5
C3 C5" H5F 109.5
H5D C5" H5F 109.5
H5E C5" H5F 109.5
C3 C6" H6D 109.5
C3 C6" H6E 109.5
H6D C6" H6E 109.5
C3 C6" H6F 109.5
H6D C6" H6F 109.5
H6E C6" H6F 109.5

loop_
_geom_bond_atom_site_label_1
_geom_bond_atom_site_label_2
_geom_bond_distance
Si1 C8 1.805(5)
Si1 C7 1.837(4)
Si1 C9 1.842(5)
Si1 C1 1.921(5)
F1 C2 1.431(5)
C1 C2 1.272(6)
C1 C10 1.511(6)
C2 C3 1.488(6)
C3 C4' 1.500(8)
C3 C6" 1.531(9)
C3 C5" 1.533(9)
C3 C6' 1.541(8)
C3 C4" 1.561(9)
C3 C5' 1.577(8)
C7 H7A 0.9800
C7 H7B 0.9800
C7 H7C 0.9800
C8 H8A 0.9800
C8 H8B 0.9800
C8 H8C 0.9800
C9 H9A 0.9800
C9 H9B 0.9800
C9 H9C 0.9800
C10 C11 1.355(6)
C10 C19 1.427(6)
C11 C12 1.390(6)
C11 H11 0.9500
C12 C13 1.354(6)
C12 H12 0.9500
C13 C14 1.413(6)
C13 H13 0.9500
C14 C15 1.416(6)
C14 C19 1.426(6)
C15 C16 1.342(7)
C15 H15 0.9500
C16 C17 1.409(6)
C16 H16 0.9500
C17 C18 1.371(6)
C17 H17 0.9500
C18 C19 1.403(6)
C18 H18 0.9500
C4' H4A 0.9800
C4' H4B 0.9800
C4' H4C 0.9800
C5' H5A 0.9800
C5' H5B 0.9800
C5' H5C 0.9800
C6' H6A 0.9800
C6' H6B 0.9800
C6' H6C 0.9800
C4" H4D 0.9800
C4" H4E 0.9800
C4" H4F 0.9800
C5" H5D 0.9800
C5" H5E 0.9800
C5" H5F 0.9800
C6" H6D 0.9800
C6" H6E 0.9800
C6" H6F 0.9800

loop_
_geom_torsion_atom_site_label_1
_geom_torsion_atom_site_label_2
_geom_torsion_atom_site_label_3
_geom_torsion_atom_site_label_4
_geom_torsion
C8 Si1 C1 C2 178.9(4)
C7 Si1 C1 C2 61.1(5)
C9 Si1 C1 C2 -60.5(5)
C8 Si1 C1 C10 0.0(4)
C7 Si1 C1 C10 -117.9(3)
C9 Si1 C1 C10 120.6(3)
C10 C1 C2 F1 177.7(4)
Si1 C1 C2 F1 -1.1(6)
C10 C1 C2 C3 -5.5(9)
Si1 C1 C2 C3 175.7(4)
C1 C2 C3 C4' 12.4(11)
F1 C2 C3 C4' -170.8(8)
C1 C2 C3 C6" -4.9(11)
F1 C2 C3 C6" 171.9(9)
C1 C2 C3 C5" -126.2(10)
F1 C2 C3 C5" 50.6(9)
C1 C2 C3 C6' -111.7(9)
F1 C2 C3 C6' 65.1(8)
C1 C2 C3 C4" 114.1(9)
F1 C2 C3 C4" -69.1(7)
C1 C2 C3 C5' 137.1(8)
F1 C2 C3 C5' -46.1(7)
C2 C1 C10 C11 -96.8(6)
Si1 C1 C10 C11 82.1(5)
C2 C1 C10 C19 91.7(6)
Si1 C1 C10 C19 -89.4(4)
C19 C10 C11 C12 0.1(7)
C1 C10 C11 C12 -171.6(4)
C10 C11 C12 C13 1.4(7)
C11 C12 C13 C14 -2.1(7)
C12 C13 C14 C15 -178.6(5)
C12 C13 C14 C19 1.3(7)
C13 C14 C15 C16 177.7(5)
C19 C14 C15 C16 -2.2(7)
C14 C15 C16 C17 1.5(7)
C15 C16 C17 C18 0.4(7)
C16 C17 C18 C19 -1.4(7)
C17 C18 C19 C14 0.6(6)
C17 C18 C19 C10 -178.4(4)
C13 C14 C19 C18 -178.7(4)
C15 C14 C19 C18 1.2(6)
C13 C14 C19 C10 0.2(6)
C15 C14 C19 C10 -179.8(4)
C11 C10 C19 C18 178.0(4)
C1 C10 C19 C18 -10.5(6)
C11 C10 C19 C14 -0.9(6)
C1 C10 C19 C14 170.6(4)
